data_7049270
loop_
_publ_author_name
'Hong, Dongjing'
'Zhu, Xiancui'
'Wang, Shaowu'
'Wei, Yun'
'Zhou, Shuangliu'
'Huang, Zeming'
'Zhu, Shan'
'Wang, Ruru'
'Yue, Wenrun'
'Mu, Xiaolong'

_publ_section_title
;
 Synthesis, characterization, and reactivity of dinuclear
 organo-rare-earth-metal alkyl complexes supported by
 2-amidate-functionalized indolyl ligands: substituent effects on
 coordination and reactivity.
;
_journal_issue 16
_journal_name_full 'Dalton transactions (Cambridge, England : 2003)'
_journal_page_first 5230
_journal_page_last 5242
_journal_paper_doi 10.1039/c9dt00507b
_journal_volume 48
_journal_year 2019
_chemical_formula_moiety '2(C33 H49 N2 O3 Si Yb)'
_chemical_formula_sum 'C66 H98 N4 O6 Si2 Yb2'
_chemical_formula_weight 1445.74
_space_group_crystal_system triclinic
_space_group_IT_number 2
_space_group_name_Hall '-P 1'
_space_group_name_H-M_alt 'P -1'
_symmetry_space_group_name_Hall '-P 1'
_symmetry_space_group_name_H-M 'P -1'
_atom_sites_solution_hydrogens geom
_atom_sites_solution_primary dual
_audit_creation_date 2018-03-26
_audit_creation_method
;
Olex2 1.2
(compiled 2017.08.10 svn.r3458 for OlexSys, GUI svn.r5381)
;
_audit_update_record
;
2018-03-27 deposited with the CCDC.    2019-03-07 downloaded from the CCDC.
;
_cell_angle_alpha 87.5120(10)
_cell_angle_beta 77.8380(10)
_cell_angle_gamma 75.5950(10)
_cell_formula_units_Z 2
_cell_length_a 11.7367(7)
_cell_length_b 18.4753(11)
_cell_length_c 18.9841(12)
_cell_measurement_reflns_used 9925
_cell_measurement_temperature 293(2)
_cell_measurement_theta_max 26.34
_cell_measurement_theta_min 2.19
_cell_volume 3897.4(4)
_computing_cell_refinement 'Bruker SMART'
_computing_data_collection 'Bruker SMART'
_computing_data_reduction 'Bruker SAINT'
_computing_molecular_graphics 'Olex2 (Dolomanov et al., 2009)'
_computing_publication_material 'Olex2 (Dolomanov et al., 2009)'
_computing_structure_refinement 'ShelXL (Sheldrick, 2015)'
_computing_structure_solution 'ShelXT (Sheldrick, 2015)'
_diffrn_ambient_temperature 293.15
_diffrn_measured_fraction_theta_full 0.994
_diffrn_measured_fraction_theta_max 0.967
_diffrn_measurement_device_type 'CCD area detector'
_diffrn_measurement_method 'phi and omega scans'
_diffrn_radiation_monochromator graphite
_diffrn_radiation_type MoK\a
_diffrn_radiation_wavelength 0.71073
_diffrn_reflns_av_R_equivalents 0.0404
_diffrn_reflns_av_unetI/netI 0.0635
_diffrn_reflns_Laue_measured_fraction_full 0.994
_diffrn_reflns_Laue_measured_fraction_max 0.967
_diffrn_reflns_limit_h_max 15
_diffrn_reflns_limit_h_min -15
_diffrn_reflns_limit_k_max 23
_diffrn_reflns_limit_k_min -23
_diffrn_reflns_limit_l_max 24
_diffrn_reflns_limit_l_min -24
_diffrn_reflns_number 44382
_diffrn_reflns_point_group_measured_fraction_full 0.994
_diffrn_reflns_point_group_measured_fraction_max 0.967
_diffrn_reflns_theta_full 25.242
_diffrn_reflns_theta_max 27.526
_diffrn_reflns_theta_min 2.195
_exptl_absorpt_coefficient_mu 2.459
_exptl_absorpt_correction_type none
_exptl_crystal_colour colourless
_exptl_crystal_colour_primary colourless
_exptl_crystal_density_diffrn 1.232
_exptl_crystal_description block
_exptl_crystal_F_000 1476
_exptl_crystal_size_max 0.23
_exptl_crystal_size_mid 0.21
_exptl_crystal_size_min 0.2
_refine_diff_density_max 0.958
_refine_diff_density_min -0.527
_refine_diff_density_rms 0.077
_refine_ls_extinction_method none
_refine_ls_goodness_of_fit_ref 0.822
_refine_ls_hydrogen_treatment constr
_refine_ls_matrix_type full
_refine_ls_number_parameters 735
_refine_ls_number_reflns 17355
_refine_ls_number_restraints 40
_refine_ls_restrained_S_all 0.827
_refine_ls_R_factor_all 0.0692
_refine_ls_R_factor_gt 0.0355
_refine_ls_shift/su_max 0.002
_refine_ls_shift/su_mean 0.000
_refine_ls_structure_factor_coef Fsqd
_refine_ls_weighting_details 'w=1/[\s^2^(Fo^2^)+(0.0431P)^2^] where P=(Fo^2^+2Fc^2^)/3'
_refine_ls_weighting_scheme calc
_refine_ls_wR_factor_gt 0.0728
_refine_ls_wR_factor_ref 0.0808
_reflns_Friedel_coverage 0.000
_reflns_number_gt 10778
_reflns_number_total 17355
_reflns_threshold_expression 'I > 2\s(I)'
_cod_data_source_file c9dt00507b2.cif
_cod_data_source_block 1e
_cod_depositor_comments 'Adding full bibliography for 7049263--7049284.cif.'
_cod_database_code 7049270
_shelx_shelxl_version_number 2018/1
_shelx_space_group_comment
;
The symmetry employed for this shelxl refinement is uniquely defined
by the following loop, which should always be used as a source of
symmetry information in preference to the above space-group names.
They are only intended as comments.
;
_shelx_estimated_absorpt_t_max 0.639
_shelx_estimated_absorpt_t_min 0.602
_olex2_refinement_description
;
1. Fixed Uiso
 At 1.2 times of:
  All C(H) groups, All C(H,H) groups
 At 1.5 times of:
  All C(H,H,H) groups
2. Rigid bond restraints
 O2, C26, C27, C28, C29
 with sigma for 1-2 distances of 0.01 and sigma for 1-3 distances of 0.02
3. Uiso/Uaniso restraints and constraints
O2 \\sim C26 \\sim C27 \\sim C28 \\sim C29: within 2A with sigma of 0.01 and
sigma for terminal atoms of 0.02
4.a Ternary CH refined with riding coordinates:
 C16(H16), C19(H19), C49(H49), C52(H52)
4.b Secondary CH2 refined with riding coordinates:
 C22(H22A,H22B), C26(H26A,H26B), C27(H27A,H27B), C28(H28A,H28B), C29(H29A,
 H29B), C30(H30A,H30B), C31(H31A,H31B), C32(H32A,H32B), C33(H33A,H33B),
 C55(H55A,H55B), C59(H59A,H59B), C60(H60A,H60B), C61(H61A,H61B), C62(H62A,H62B),
  C63(H63A,H63B), C64(H64A,H64B), C65(H65A,H65B), C66(H66A,H66B)
4.c Aromatic/amide H refined with riding coordinates:
 C2(H2), C4(H4), C5(H5), C6(H6), C7(H7), C12(H12), C13(H13), C14(H14),
 C35(H35), C37(H37), C38(H38), C39(H39), C40(H40), C45(H45), C46(H46), C47(H47)
4.d Idealised Me refined as rotating group:
 C17(H17A,H17B,H17C), C18(H18A,H18B,H18C), C20(H20A,H20B,H20C), C21(H21A,H21B,
 H21C), C23(H23A,H23B,H23C), C24(H24A,H24B,H24C), C25(H25A,H25B,H25C), C50(H50A,
 H50B,H50C), C51(H51A,H51B,H51C), C53(H53A,H53B,H53C), C54(H54A,H54B,H54C),
 C56(H56A,H56B,H56C), C57(H57A,H57B,H57C), C58(H58A,H58B,H58C)
;
_olex2_submission_special_instructions 'No special instructions were received'

loop_
_space_group_symop_operation_xyz
'x, y, z'
'-x, -y, -z'

loop_
_atom_site_label
_atom_site_type_symbol
_atom_site_fract_x
_atom_site_fract_y
_atom_site_fract_z
_atom_site_U_iso_or_equiv
_atom_site_adp_type
_atom_site_occupancy
_atom_site_site_symmetry_order
_atom_site_calc_flag
_atom_site_refinement_flags_posn
_atom_site_refinement_flags_adp
Yb1 Yb 0.43115(2) 0.53410(2) 0.42029(2) 0.04510(6) Uani 1 1 d . .
Si1 Si 0.65655(15) 0.46452(9) 0.24688(9) 0.0866(5) Uani 1 1 d . .
O1 O 0.4946(2) 0.43610(13) 0.48783(14) 0.0460(6) Uani 1 1 d . .
O2 O 0.2420(2) 0.56516(17) 0.50298(16) 0.0633(8) Uani 1 1 d . U
O3 O 0.3156(3) 0.62974(17) 0.36035(18) 0.0698(9) Uani 1 1 d . .
N1 N 0.3641(3) 0.43320(18) 0.39269(18) 0.0509(8) Uani 1 1 d . .
N2 N 0.4995(3) 0.32209(18) 0.53309(19) 0.0533(9) Uani 1 1 d . .
C1 C 0.3909(3) 0.3693(2) 0.4335(2) 0.0475(9) Uani 1 1 d . .
C2 C 0.3442(3) 0.3132(2) 0.4142(2) 0.0542(11) Uani 1 1 d . .
H2 H 0.350273 0.266004 0.434443 0.065 Uiso 1 1 calc R .
C3 C 0.2853(3) 0.3421(2) 0.3573(2) 0.0506(10) Uani 1 1 d . .
C4 C 0.2239(4) 0.3123(3) 0.3148(3) 0.0674(13) Uani 1 1 d . .
H4 H 0.214432 0.263799 0.322032 0.081 Uiso 1 1 calc R .
C5 C 0.1778(4) 0.3563(3) 0.2621(3) 0.0757(14) Uani 1 1 d . .
H5 H 0.137011 0.337287 0.233158 0.091 Uiso 1 1 calc R .
C6 C 0.1916(5) 0.4283(3) 0.2516(3) 0.0822(16) Uani 1 1 d . .
H6 H 0.158893 0.457094 0.215996 0.099 Uiso 1 1 calc R .
C7 C 0.2525(4) 0.4587(3) 0.2925(3) 0.0763(14) Uani 1 1 d . .
H7 H 0.261674 0.507107 0.284476 0.092 Uiso 1 1 calc R .
C8 C 0.3001(3) 0.4148(2) 0.3464(2) 0.0499(10) Uani 1 1 d . .
C9 C 0.4640(3) 0.3705(2) 0.4884(2) 0.0454(9) Uani 1 1 d . .
C10 C 0.4687(4) 0.2518(2) 0.5400(3) 0.0637(13) Uani 1 1 d . .
C11 C 0.5441(5) 0.1909(3) 0.4977(3) 0.0783(15) Uani 1 1 d . .
C12 C 0.5180(7) 0.1203(3) 0.5088(4) 0.106(2) Uani 1 1 d . .
H12 H 0.566378 0.079345 0.481209 0.128 Uiso 1 1 calc R .
C13 C 0.4203(8) 0.1121(4) 0.5608(5) 0.121(3) Uani 1 1 d . .
H13 H 0.403710 0.065304 0.567740 0.145 Uiso 1 1 calc R .
C14 C 0.3474(6) 0.1714(4) 0.6024(4) 0.103(2) Uani 1 1 d . .
H14 H 0.283216 0.164116 0.637743 0.123 Uiso 1 1 calc R .
C15 C 0.3688(5) 0.2433(3) 0.5920(3) 0.0726(14) Uani 1 1 d . .
C16 C 0.6498(6) 0.1991(3) 0.4400(4) 0.108(2) Uani 1 1 d . .
H16 H 0.645722 0.252619 0.434780 0.129 Uiso 1 1 calc R .
C17 C 0.6518(8) 0.1686(5) 0.3657(5) 0.173(4) Uani 1 1 d . .
H17A H 0.577413 0.191498 0.351321 0.259 Uiso 1 1 calc GR .
H17B H 0.661756 0.115480 0.368180 0.259 Uiso 1 1 calc GR .
H17C H 0.717365 0.179904 0.331142 0.259 Uiso 1 1 calc GR .
C18 C 0.7662(7) 0.1627(5) 0.4638(6) 0.205(5) Uani 1 1 d . .
H18A H 0.765341 0.183086 0.509582 0.308 Uiso 1 1 calc GR .
H18B H 0.832810 0.172062 0.428761 0.308 Uiso 1 1 calc GR .
H18C H 0.774215 0.109742 0.468018 0.308 Uiso 1 1 calc GR .
C19 C 0.2848(5) 0.3074(3) 0.6364(3) 0.0890(17) Uani 1 1 d . .
H19 H 0.317504 0.351307 0.624013 0.107 Uiso 1 1 calc R .
C20 C 0.1597(6) 0.3260(4) 0.6189(4) 0.133(3) Uani 1 1 d . .
H20A H 0.166018 0.335484 0.568290 0.199 Uiso 1 1 calc GR .
H20B H 0.110597 0.369659 0.645754 0.199 Uiso 1 1 calc GR .
H20C H 0.123723 0.284698 0.631696 0.199 Uiso 1 1 calc GR .
C21 C 0.2778(7) 0.2945(4) 0.7174(3) 0.132(3) Uani 1 1 d . .
H21A H 0.247545 0.251184 0.731453 0.198 Uiso 1 1 calc GR .
H21B H 0.224901 0.337385 0.743813 0.198 Uiso 1 1 calc GR .
H21C H 0.356542 0.286980 0.727722 0.198 Uiso 1 1 calc GR .
C22 C 0.6016(4) 0.5238(3) 0.3292(3) 0.0696(13) Uani 1 1 d . .
H22A H 0.596820 0.574399 0.311763 0.084 Uiso 1 1 calc R .
H22B H 0.667963 0.512262 0.354178 0.084 Uiso 1 1 calc R .
C23 C 0.5436(6) 0.4811(4) 0.1883(3) 0.114(2) Uani 1 1 d . .
H23A H 0.476228 0.462018 0.211332 0.171 Uiso 1 1 calc GR .
H23B H 0.579619 0.456124 0.142819 0.171 Uiso 1 1 calc GR .
H23C H 0.516939 0.533800 0.180632 0.171 Uiso 1 1 calc GR .
C24 C 0.7991(6) 0.4805(5) 0.1902(4) 0.165(3) Uani 1 1 d . .
H24A H 0.791363 0.533193 0.183557 0.247 Uiso 1 1 calc GR .
H24B H 0.814300 0.456515 0.144108 0.247 Uiso 1 1 calc GR .
H24C H 0.864632 0.460032 0.213766 0.247 Uiso 1 1 calc GR .
C25 C 0.6865(7) 0.3640(3) 0.2717(4) 0.142(3) Uani 1 1 d . .
H25A H 0.730083 0.355850 0.309975 0.213 Uiso 1 1 calc GR .
H25B H 0.733269 0.334171 0.230531 0.213 Uiso 1 1 calc GR .
H25C H 0.611618 0.350157 0.287329 0.213 Uiso 1 1 calc GR .
C26 C 0.1557(5) 0.5216(3) 0.5215(3) 0.0983(17) Uani 1 1 d . U
H26A H 0.190798 0.474271 0.541809 0.118 Uiso 1 1 calc R .
H26B H 0.128029 0.511531 0.479060 0.118 Uiso 1 1 calc R .
C27 C 0.0558(6) 0.5651(4) 0.5744(4) 0.140(2) Uani 1 1 d . U
H27A H -0.013562 0.583786 0.552652 0.168 Uiso 1 1 calc R .
H27B H 0.033677 0.533921 0.614795 0.168 Uiso 1 1 calc R .
C28 C 0.0923(5) 0.6252(4) 0.5981(4) 0.133(2) Uani 1 1 d . U
H28A H 0.099881 0.618366 0.648042 0.160 Uiso 1 1 calc R .
H28B H 0.033640 0.671849 0.594437 0.160 Uiso 1 1 calc R .
C29 C 0.2084(5) 0.6267(3) 0.5520(3) 0.0936(16) Uani 1 1 d . U
H29A H 0.202188 0.673274 0.525795 0.112 Uiso 1 1 calc R .
H29B H 0.268499 0.622718 0.581081 0.112 Uiso 1 1 calc R .
C30 C 0.1871(5) 0.6525(3) 0.3656(3) 0.0978(19) Uani 1 1 d . .
H30A H 0.155429 0.609399 0.361645 0.117 Uiso 1 1 calc R .
H30B H 0.147603 0.677260 0.411453 0.117 Uiso 1 1 calc R .
C31 C 0.1674(7) 0.7032(5) 0.3068(4) 0.156(4) Uani 1 1 d . .
H31A H 0.157304 0.677028 0.266169 0.187 Uiso 1 1 calc R .
H31B H 0.095991 0.743342 0.321725 0.187 Uiso 1 1 calc R .
C32 C 0.2717(8) 0.7322(5) 0.2876(5) 0.168(4) Uani 1 1 d . .
H32A H 0.293865 0.736242 0.235608 0.202 Uiso 1 1 calc R .
H32B H 0.255741 0.781482 0.308709 0.202 Uiso 1 1 calc R .
C33 C 0.3666(5) 0.6821(4) 0.3140(4) 0.121(3) Uani 1 1 d . .
H33A H 0.404671 0.709475 0.340587 0.146 Uiso 1 1 calc R .
H33B H 0.426810 0.655900 0.274212 0.146 Uiso 1 1 calc R .
Yb2 Yb 0.53176(2) 0.04336(2) 0.07907(2) 0.04569(6) Uani 1 1 d . .
Si2 Si 0.37126(13) -0.01903(9) 0.25593(8) 0.0761(4) Uani 1 1 d . .
O4 O 0.4398(2) 0.06088(14) -0.01450(14) 0.0494(7) Uani 1 1 d . .
O5 O 0.6943(2) 0.07497(16) -0.00746(15) 0.0592(8) Uani 1 1 d . .
O6 O 0.5574(3) 0.14557(17) 0.13610(18) 0.0704(9) Uani 1 1 d . .
N3 N 0.3141(3) 0.04972(18) -0.10911(17) 0.0490(8) Uani 1 1 d . .
N4 N 0.3382(3) 0.17225(18) 0.03165(18) 0.0489(8) Uani 1 1 d . .
C34 C 0.2839(3) 0.1177(2) -0.0715(2) 0.0465(9) Uani 1 1 d . .
C35 C 0.1937(3) 0.1699(3) -0.0956(2) 0.0563(11) Uani 1 1 d . .
H35 H 0.158786 0.218428 -0.078497 0.068 Uiso 1 1 calc R .
C36 C 0.1657(3) 0.1337(2) -0.1519(2) 0.0514(10) Uani 1 1 d . .
C37 C 0.0832(4) 0.1569(3) -0.1979(3) 0.0660(13) Uani 1 1 d . .
H37 H 0.033749 0.205006 -0.194696 0.079 Uiso 1 1 calc R .
C38 C 0.0783(4) 0.1063(3) -0.2475(3) 0.0745(15) Uani 1 1 d . .
H38 H 0.024310 0.120442 -0.278043 0.089 Uiso 1 1 calc R .
C39 C 0.1532(5) 0.0339(3) -0.2527(3) 0.0803(15) Uani 1 1 d . .
H39 H 0.148116 0.000991 -0.287031 0.096 Uiso 1 1 calc R .
C40 C 0.2327(4) 0.0105(3) -0.2092(3) 0.0715(14) Uani 1 1 d . .
H40 H 0.281717 -0.037823 -0.213281 0.086 Uiso 1 1 calc R .
C41 C 0.2396(3) 0.0605(2) -0.1579(2) 0.0504(10) Uani 1 1 d . .
C42 C 0.3505(3) 0.1222(2) -0.0150(2) 0.0451(9) Uani 1 1 d . .
C43 C 0.2465(4) 0.2400(2) 0.0391(2) 0.0527(10) Uani 1 1 d . .
C44 C 0.1326(4) 0.2433(3) 0.0820(3) 0.0631(12) Uani 1 1 d . .
C45 C 0.0493(4) 0.3115(3) 0.0918(3) 0.0806(15) Uani 1 1 d . .
H45 H -0.027439 0.314224 0.118930 0.097 Uiso 1 1 calc R .
C46 C 0.0779(5) 0.3754(3) 0.0621(3) 0.0955(18) Uani 1 1 d . .
H46 H 0.020967 0.420944 0.069826 0.115 Uiso 1 1 calc R .
C47 C 0.1886(5) 0.3723(3) 0.0218(3) 0.0838(16) Uani 1 1 d . .
H47 H 0.206473 0.415774 0.000987 0.101 Uiso 1 1 calc R .
C48 C 0.2753(4) 0.3060(3) 0.0109(3) 0.0648(12) Uani 1 1 d . .
C49 C 0.0968(4) 0.1752(3) 0.1171(3) 0.0729(14) Uani 1 1 d . .
H49 H 0.166893 0.132705 0.104992 0.088 Uiso 1 1 calc R .
C50 C 0.0631(5) 0.1820(3) 0.1986(3) 0.106(2) Uani 1 1 d . .
H50A H 0.129751 0.189809 0.216557 0.159 Uiso 1 1 calc GR .
H50B H 0.043378 0.136933 0.218449 0.159 Uiso 1 1 calc GR .
H50C H -0.005050 0.223561 0.212266 0.159 Uiso 1 1 calc GR .
C51 C -0.0063(4) 0.1571(3) 0.0875(4) 0.104(2) Uani 1 1 d . .
H51A H -0.074994 0.199073 0.095931 0.156 Uiso 1 1 calc GR .
H51B H -0.027440 0.114111 0.111610 0.156 Uiso 1 1 calc GR .
H51C H 0.019617 0.147037 0.036720 0.156 Uiso 1 1 calc GR .
C52 C 0.4029(5) 0.3047(3) -0.0307(3) 0.0877(17) Uani 1 1 d . .
H52 H 0.457599 0.260807 -0.014935 0.105 Uiso 1 1 calc R .
C53 C 0.4455(6) 0.3741(4) -0.0159(4) 0.132(3) Uani 1 1 d . .
H53A H 0.528509 0.367688 -0.038785 0.197 Uiso 1 1 calc GR .
H53B H 0.436296 0.380270 0.035130 0.197 Uiso 1 1 calc GR .
H53C H 0.398013 0.417672 -0.034774 0.197 Uiso 1 1 calc GR .
C54 C 0.4108(6) 0.2953(4) -0.1109(4) 0.131(3) Uani 1 1 d . .
H54A H 0.396999 0.247768 -0.119713 0.196 Uiso 1 1 calc GR .
H54B H 0.489267 0.297820 -0.136945 0.196 Uiso 1 1 calc GR .
H54C H 0.351130 0.334499 -0.126720 0.196 Uiso 1 1 calc GR .
C55 C 0.3708(4) 0.0287(3) 0.1684(2) 0.0621(12) Uani 1 1 d . .
H55A H 0.322369 0.079063 0.180368 0.074 Uiso 1 1 calc R .
H55B H 0.324123 0.005090 0.144417 0.074 Uiso 1 1 calc R .
C56 C 0.4291(6) 0.0344(4) 0.3168(3) 0.106(2) Uani 1 1 d . .
H56A H 0.514782 0.025790 0.301895 0.159 Uiso 1 1 calc GR .
H56B H 0.409233 0.017989 0.365520 0.159 Uiso 1 1 calc GR .
H56C H 0.392718 0.086856 0.314124 0.159 Uiso 1 1 calc GR .
C57 C 0.2167(5) -0.0276(4) 0.3049(3) 0.120(2) Uani 1 1 d . .
H57A H 0.163182 0.021254 0.312750 0.179 Uiso 1 1 calc GR .
H57B H 0.222339 -0.051398 0.350429 0.179 Uiso 1 1 calc GR .
H57C H 0.186281 -0.057028 0.276270 0.179 Uiso 1 1 calc GR .
C58 C 0.4668(5) -0.1166(3) 0.2444(3) 0.104(2) Uani 1 1 d . .
H58A H 0.434008 -0.145029 0.216261 0.157 Uiso 1 1 calc GR .
H58B H 0.468535 -0.139090 0.290831 0.157 Uiso 1 1 calc GR .
H58C H 0.547025 -0.115826 0.220205 0.157 Uiso 1 1 calc GR .
C59 C 0.6789(4) 0.1329(3) -0.0608(3) 0.0758(14) Uani 1 1 d . .
H59A H 0.647430 0.181560 -0.037500 0.091 Uiso 1 1 calc R .
H59B H 0.623024 0.125234 -0.089130 0.091 Uiso 1 1 calc R .
C60 C 0.7981(5) 0.1284(4) -0.1072(4) 0.126(3) Uani 1 1 d . .
H60A H 0.796509 0.118697 -0.156712 0.151 Uiso 1 1 calc R .
H60B H 0.820711 0.175207 -0.105268 0.151 Uiso 1 1 calc R .
C61 C 0.8812(5) 0.0698(4) -0.0818(4) 0.134(3) Uani 1 1 d . .
H61A H 0.941434 0.089548 -0.066458 0.161 Uiso 1 1 calc R .
H61B H 0.921711 0.033873 -0.120361 0.161 Uiso 1 1 calc R .
C62 C 0.8191(4) 0.0328(3) -0.0212(3) 0.0779(15) Uani 1 1 d . .
H62A H 0.825634 -0.018687 -0.033423 0.093 Uiso 1 1 calc R .
H62B H 0.853358 0.033497 0.020975 0.093 Uiso 1 1 calc R .
C63 C 0.6606(5) 0.1776(3) 0.1285(4) 0.0962(19) Uani 1 1 d . .
H63A H 0.700517 0.163555 0.168703 0.115 Uiso 1 1 calc R .
H63B H 0.717849 0.160521 0.084122 0.115 Uiso 1 1 calc R .
C64 C 0.6125(7) 0.2577(4) 0.1276(5) 0.149(3) Uani 1 1 d . .
H64A H 0.609288 0.274623 0.078823 0.179 Uiso 1 1 calc R .
H64B H 0.662355 0.283389 0.146767 0.179 Uiso 1 1 calc R .
C65 C 0.4908(6) 0.2726(4) 0.1731(4) 0.142(3) Uani 1 1 d . .
H65A H 0.435149 0.309960 0.151231 0.170 Uiso 1 1 calc R .
H65B H 0.490831 0.290407 0.220421 0.170 Uiso 1 1 calc R .
C66 C 0.4564(4) 0.2002(3) 0.1786(3) 0.0764(14) Uani 1 1 d . .
H66A H 0.440971 0.184776 0.228513 0.092 Uiso 1 1 calc R .
H66B H 0.384242 0.204647 0.159816 0.092 Uiso 1 1 calc R .

loop_
_atom_site_aniso_label
_atom_site_aniso_U_11
_atom_site_aniso_U_22
_atom_site_aniso_U_33
_atom_site_aniso_U_23
_atom_site_aniso_U_13
_atom_site_aniso_U_12
Yb1 0.04093(10) 0.04206(11) 0.05426(12) 0.00326(8) -0.01028(8) -0.01389(8)
Si1 0.0891(11) 0.0817(11) 0.0811(11) -0.0157(9) -0.0028(9) -0.0161(9)
O1 0.0449(15) 0.0344(15) 0.0631(17) 0.0019(12) -0.0150(13) -0.0149(12)
O2 0.0454(16) 0.067(2) 0.077(2) -0.0053(16) -0.0014(15) -0.0213(15)
O3 0.0521(18) 0.066(2) 0.091(2) 0.0301(18) -0.0226(17) -0.0122(15)
N1 0.052(2) 0.050(2) 0.056(2) 0.0062(17) -0.0142(17) -0.0211(16)
N2 0.061(2) 0.039(2) 0.068(2) 0.0061(17) -0.0264(19) -0.0181(17)
C1 0.046(2) 0.045(2) 0.054(3) 0.0005(19) -0.0131(19) -0.0136(18)
C2 0.053(2) 0.045(2) 0.070(3) -0.001(2) -0.016(2) -0.018(2)
C3 0.043(2) 0.057(3) 0.055(3) -0.005(2) -0.0099(19) -0.0158(19)
C4 0.059(3) 0.072(3) 0.079(3) -0.013(3) -0.014(3) -0.030(2)
C5 0.075(3) 0.095(4) 0.071(3) -0.007(3) -0.030(3) -0.033(3)
C6 0.096(4) 0.101(4) 0.068(3) 0.017(3) -0.040(3) -0.040(3)
C7 0.084(3) 0.078(4) 0.082(4) 0.019(3) -0.036(3) -0.035(3)
C8 0.050(2) 0.056(3) 0.048(2) -0.003(2) -0.013(2) -0.016(2)
C9 0.038(2) 0.042(2) 0.056(3) -0.0064(19) -0.0053(18) -0.0116(18)
C10 0.080(3) 0.044(3) 0.082(3) 0.010(2) -0.043(3) -0.022(2)
C11 0.085(4) 0.046(3) 0.116(5) 0.006(3) -0.048(4) -0.018(3)
C12 0.123(5) 0.049(3) 0.162(7) 0.000(4) -0.062(5) -0.022(3)
C13 0.176(8) 0.056(4) 0.164(7) 0.026(4) -0.080(6) -0.054(5)
C14 0.137(6) 0.093(5) 0.110(5) 0.033(4) -0.045(4) -0.075(5)
C15 0.096(4) 0.062(3) 0.079(4) 0.019(3) -0.034(3) -0.045(3)
C16 0.092(4) 0.054(3) 0.175(7) -0.034(4) -0.031(5) -0.004(3)
C17 0.153(8) 0.181(9) 0.170(8) -0.063(7) 0.006(6) -0.036(7)
C18 0.105(6) 0.205(10) 0.312(14) 0.027(9) -0.080(8) -0.021(6)
C19 0.107(5) 0.086(4) 0.089(4) 0.009(3) -0.008(3) -0.064(4)
C20 0.105(5) 0.106(5) 0.187(8) -0.011(5) -0.027(5) -0.029(4)
C21 0.165(7) 0.154(7) 0.093(5) 0.014(5) -0.002(5) -0.091(6)
C22 0.072(3) 0.059(3) 0.083(3) -0.002(3) -0.016(3) -0.025(2)
C23 0.133(6) 0.130(6) 0.080(4) -0.002(4) -0.018(4) -0.038(5)
C24 0.110(6) 0.197(9) 0.141(7) -0.056(6) 0.055(5) -0.009(6)
C25 0.224(8) 0.075(4) 0.117(6) -0.035(4) -0.056(6) 0.002(5)
C26 0.068(3) 0.106(4) 0.120(4) -0.020(3) 0.015(3) -0.044(3)
C27 0.082(4) 0.150(5) 0.173(5) -0.052(4) 0.047(4) -0.050(4)
C28 0.073(3) 0.158(5) 0.156(5) -0.059(4) 0.025(3) -0.038(4)
C29 0.065(3) 0.099(4) 0.109(4) -0.032(3) 0.010(3) -0.025(3)
C30 0.066(3) 0.102(5) 0.120(5) 0.024(4) -0.030(3) -0.007(3)
C31 0.103(5) 0.190(9) 0.164(8) 0.093(7) -0.052(5) -0.011(6)
C32 0.144(7) 0.146(7) 0.239(10) 0.127(7) -0.098(7) -0.054(6)
C33 0.095(5) 0.120(5) 0.147(6) 0.080(5) -0.028(4) -0.033(4)
Yb2 0.03678(10) 0.04901(12) 0.05095(12) -0.00653(8) -0.00627(8) -0.01105(8)
Si2 0.0747(9) 0.0864(11) 0.0657(9) -0.0004(8) -0.0019(7) -0.0273(8)
O4 0.0416(14) 0.0429(16) 0.0619(18) -0.0092(13) -0.0127(13) -0.0036(12)
O5 0.0456(16) 0.066(2) 0.0618(19) 0.0013(16) -0.0025(14) -0.0143(14)
O6 0.0539(18) 0.069(2) 0.090(2) -0.0206(18) -0.0057(17) -0.0226(16)
N3 0.0409(18) 0.054(2) 0.051(2) -0.0075(17) -0.0069(15) -0.0114(16)
N4 0.0429(18) 0.049(2) 0.057(2) -0.0074(17) -0.0138(16) -0.0106(16)
C34 0.042(2) 0.056(3) 0.044(2) -0.0039(19) -0.0071(18) -0.0164(19)
C35 0.047(2) 0.059(3) 0.062(3) 0.003(2) -0.011(2) -0.013(2)
C36 0.041(2) 0.063(3) 0.052(3) 0.008(2) -0.0102(19) -0.017(2)
C37 0.051(3) 0.080(3) 0.066(3) 0.015(3) -0.014(2) -0.015(2)
C38 0.062(3) 0.111(5) 0.060(3) 0.012(3) -0.028(3) -0.029(3)
C39 0.076(3) 0.097(4) 0.075(4) -0.019(3) -0.032(3) -0.016(3)
C40 0.074(3) 0.076(3) 0.068(3) -0.018(3) -0.029(3) -0.010(3)
C41 0.047(2) 0.064(3) 0.044(2) 0.002(2) -0.0106(19) -0.019(2)
C42 0.035(2) 0.050(2) 0.051(2) 0.003(2) -0.0064(18) -0.0144(18)
C43 0.045(2) 0.056(3) 0.056(3) -0.012(2) -0.013(2) -0.007(2)
C44 0.048(2) 0.067(3) 0.071(3) -0.013(2) -0.006(2) -0.011(2)
C45 0.052(3) 0.074(4) 0.101(4) -0.021(3) 0.003(3) -0.002(3)
C46 0.078(4) 0.059(4) 0.131(5) -0.020(3) -0.001(4) 0.002(3)
C47 0.069(3) 0.053(3) 0.121(5) -0.004(3) -0.008(3) -0.010(3)
C48 0.060(3) 0.051(3) 0.079(3) -0.010(2) -0.006(2) -0.011(2)
C49 0.048(3) 0.071(3) 0.094(4) -0.006(3) 0.000(3) -0.015(2)
C50 0.098(4) 0.109(5) 0.093(5) 0.002(4) 0.004(4) -0.015(4)
C51 0.061(3) 0.092(4) 0.165(6) 0.005(4) -0.025(4) -0.029(3)
C52 0.076(4) 0.060(3) 0.113(5) 0.003(3) 0.007(3) -0.014(3)
C53 0.107(5) 0.111(5) 0.186(8) 0.012(5) -0.016(5) -0.059(4)
C54 0.132(6) 0.116(6) 0.132(6) -0.028(5) 0.030(5) -0.052(5)
C55 0.060(3) 0.062(3) 0.065(3) -0.007(2) -0.012(2) -0.016(2)
C56 0.122(5) 0.132(6) 0.071(4) -0.004(4) -0.019(4) -0.042(4)
C57 0.113(5) 0.152(6) 0.093(5) 0.007(4) 0.013(4) -0.061(5)
C58 0.121(5) 0.092(5) 0.094(4) 0.029(4) -0.016(4) -0.023(4)
C59 0.059(3) 0.080(4) 0.085(4) 0.016(3) -0.010(3) -0.018(3)
C60 0.071(4) 0.115(5) 0.172(7) 0.072(5) 0.008(4) -0.029(4)
C61 0.056(3) 0.163(7) 0.152(6) 0.069(5) 0.021(4) -0.015(4)
C62 0.040(2) 0.089(4) 0.095(4) 0.008(3) 0.001(2) -0.013(2)
C63 0.063(3) 0.103(5) 0.134(5) -0.034(4) -0.017(3) -0.039(3)
C64 0.146(7) 0.113(6) 0.187(8) -0.058(6) 0.027(6) -0.067(5)
C65 0.124(6) 0.095(5) 0.185(8) -0.060(5) 0.051(5) -0.047(4)
C66 0.070(3) 0.075(4) 0.082(4) -0.027(3) 0.002(3) -0.023(3)

loop_
_atom_type_symbol
_atom_type_description
_atom_type_scat_dispersion_real
_atom_type_scat_dispersion_imag
_atom_type_scat_source
C C 0.0033 0.0016 'International Tables Vol C Tables 4.2.6.8 and 6.1.1.4'
H H 0.0000 0.0000 'International Tables Vol C Tables 4.2.6.8 and 6.1.1.4'
N N 0.0061 0.0033 'International Tables Vol C Tables 4.2.6.8 and 6.1.1.4'
O O 0.0106 0.0060 'International Tables Vol C Tables 4.2.6.8 and 6.1.1.4'
Si Si 0.0817 0.0704 'International Tables Vol C Tables 4.2.6.8 and 6.1.1.4'
Yb Yb -0.3850 5.5486 'International Tables Vol C Tables 4.2.6.8 and 6.1.1.4'

loop_
_geom_angle_atom_site_label_1
_geom_angle_atom_site_label_2
_geom_angle_atom_site_label_3
_geom_angle
_geom_angle_site_symmetry_1
_geom_angle_site_symmetry_3
O1 Yb1 Yb1 33.18(6) 2_666 2_666
O1 Yb1 Yb1 33.42(6) . 2_666
O1 Yb1 O1 66.60(10) . 2_666
O1 Yb1 O2 90.19(10) . .
O1 Yb1 O2 84.74(10) 2_666 .
O1 Yb1 O3 164.99(9) . .
O1 Yb1 O3 119.36(10) 2_666 .
O1 Yb1 N1 70.02(10) . .
O1 Yb1 N1 134.89(10) 2_666 .
O1 Yb1 C1 47.11(9) . .
O1 Yb1 C1 112.36(9) 2_666 .
O1 Yb1 C9 86.00(10) 2_666 .
O1 Yb1 C9 87.67(10) . 2_666
O1 Yb1 C9 20.24(9) . .
O1 Yb1 C9 21.88(9) 2_666 2_666
O1 Yb1 C22 100.25(14) . .
O1 Yb1 C22 98.58(13) 2_666 .
O2 Yb1 Yb1 86.96(7) . 2_666
O2 Yb1 C1 83.70(10) . .
O2 Yb1 C9 86.15(10) . .
O2 Yb1 C9 90.29(10) . 2_666
O3 Yb1 Yb1 150.49(8) . 2_666
O3 Yb1 O2 77.20(11) . .
O3 Yb1 C1 122.16(10) . .
O3 Yb1 C9 147.54(10) . .
O3 Yb1 C9 100.33(11) . 2_666
N1 Yb1 Yb1 102.69(8) . 2_666
N1 Yb1 O2 83.60(11) . .
N1 Yb1 O3 100.11(11) . .
N1 Yb1 C1 22.97(10) . .
N1 Yb1 C9 49.87(11) . .
N1 Yb1 C9 156.77(11) . 2_666
N1 Yb1 C22 100.65(14) . .
C1 Yb1 Yb1 79.77(7) . 2_666
C1 Yb1 C9 26.91(9) . .
C9 Yb1 Yb1 54.47(8) 2_666 2_666
C9 Yb1 Yb1 53.02(7) . 2_666
C9 Yb1 C1 134.13(10) 2_666 .
C9 Yb1 C9 107.50(8) 2_666 .
C22 Yb1 Yb1 101.28(12) . 2_666
C22 Yb1 O2 169.53(14) . .
C22 Yb1 O3 92.58(14) . .
C22 Yb1 C1 103.98(13) . .
C22 Yb1 C9 89.33(13) . 2_666
C22 Yb1 C9 103.93(13) . .
C22 Si1 C23 111.7(3) . .
C22 Si1 C24 113.2(3) . .
C22 Si1 C25 110.1(3) . .
C23 Si1 C24 107.0(3) . .
C23 Si1 C25 107.4(3) . .
C25 Si1 C24 107.3(4) . .
Yb1 O1 Yb1 113.40(10) . 2_666
C9 O1 Yb1 119.6(2) . 2_666
C9 O1 Yb1 124.7(2) . .
C26 O2 Yb1 128.0(3) . .
C29 O2 Yb1 122.8(3) . .
C29 O2 C26 108.4(4) . .
C30 O3 Yb1 130.1(3) . .
C33 O3 Yb1 122.7(3) . .
C33 O3 C30 107.0(4) . .
C1 N1 Yb1 116.5(2) . .
C8 N1 Yb1 139.3(3) . .
C8 N1 C1 104.2(3) . .
C9 N2 C10 122.3(3) . .
N1 C1 Yb1 40.56(18) . .
N1 C1 C9 117.6(3) . .
C2 C1 Yb1 152.5(3) . .
C2 C1 N1 112.0(3) . .
C2 C1 C9 130.4(4) . .
C9 C1 Yb1 77.1(2) . .
C1 C2 H2 126.9 . .
C1 C2 C3 106.1(4) . .
C3 C2 H2 126.9 . .
C4 C3 C2 133.4(4) . .
C8 C3 C2 105.6(3) . .
C8 C3 C4 121.0(4) . .
C3 C4 H4 120.8 . .
C5 C4 C3 118.4(4) . .
C5 C4 H4 120.8 . .
C4 C5 H5 119.6 . .
C6 C5 C4 120.7(5) . .
C6 C5 H5 119.6 . .
C5 C6 H6 119.1 . .
C5 C6 C7 121.9(5) . .
C7 C6 H6 119.1 . .
C6 C7 H7 120.8 . .
C6 C7 C8 118.4(5) . .
C8 C7 H7 120.8 . .
N1 C8 C3 112.0(4) . .
N1 C8 C7 128.3(4) . .
C3 C8 C7 119.7(4) . .
Yb1 C9 Yb1 72.50(8) 2_666 .
O1 C9 Yb1 38.53(16) . 2_666
O1 C9 Yb1 35.09(16) . .
O1 C9 C1 111.0(3) . .
N2 C9 Yb1 80.0(2) . 2_666
N2 C9 Yb1 152.5(3) . .
N2 C9 O1 117.6(3) . .
N2 C9 C1 131.4(4) . .
C1 C9 Yb1 76.0(2) . .
C1 C9 Yb1 147.7(3) . 2_666
C11 C10 N2 119.1(5) . .
C11 C10 C15 121.2(5) . .
C15 C10 N2 119.5(4) . .
C10 C11 C12 118.7(6) . .
C10 C11 C16 122.2(5) . .
C12 C11 C16 119.1(6) . .
C11 C12 H12 120.1 . .
C13 C12 C11 119.8(6) . .
C13 C12 H12 120.1 . .
C12 C13 H13 119.3 . .
C12 C13 C14 121.4(6) . .
C14 C13 H13 119.3 . .
C13 C14 H14 119.7 . .
C13 C14 C15 120.6(6) . .
C15 C14 H14 119.7 . .
C10 C15 C14 118.2(6) . .
C10 C15 C19 122.5(4) . .
C14 C15 C19 119.3(5) . .
C11 C16 H16 107.4 . .
C11 C16 C17 114.5(6) . .
C11 C16 C18 110.0(7) . .
C17 C16 H16 107.4 . .
C18 C16 H16 107.4 . .
C18 C16 C17 110.0(7) . .
C16 C17 H17A 109.5 . .
C16 C17 H17B 109.5 . .
C16 C17 H17C 109.5 . .
H17A C17 H17B 109.5 . .
H17A C17 H17C 109.5 . .
H17B C17 H17C 109.5 . .
C16 C18 H18A 109.5 . .
C16 C18 H18B 109.5 . .
C16 C18 H18C 109.5 . .
H18A C18 H18B 109.5 . .
H18A C18 H18C 109.5 . .
H18B C18 H18C 109.5 . .
C15 C19 H19 107.1 . .
C15 C19 C20 112.1(5) . .
C15 C19 C21 112.2(5) . .
C20 C19 H19 107.1 . .
C21 C19 H19 107.1 . .
C21 C19 C20 110.9(6) . .
C19 C20 H20A 109.5 . .
C19 C20 H20B 109.5 . .
C19 C20 H20C 109.5 . .
H20A C20 H20B 109.5 . .
H20A C20 H20C 109.5 . .
H20B C20 H20C 109.5 . .
C19 C21 H21A 109.5 . .
C19 C21 H21B 109.5 . .
C19 C21 H21C 109.5 . .
H21A C21 H21B 109.5 . .
H21A C21 H21C 109.5 . .
H21B C21 H21C 109.5 . .
Yb1 C22 H22A 104.5 . .
Yb1 C22 H22B 104.5 . .
Si1 C22 Yb1 131.0(2) . .
Si1 C22 H22A 104.5 . .
Si1 C22 H22B 104.5 . .
H22A C22 H22B 105.7 . .
Si1 C23 H23A 109.5 . .
Si1 C23 H23B 109.5 . .
Si1 C23 H23C 109.5 . .
H23A C23 H23B 109.5 . .
H23A C23 H23C 109.5 . .
H23B C23 H23C 109.5 . .
Si1 C24 H24A 109.5 . .
Si1 C24 H24B 109.5 . .
Si1 C24 H24C 109.5 . .
H24A C24 H24B 109.5 . .
H24A C24 H24C 109.5 . .
H24B C24 H24C 109.5 . .
Si1 C25 H25A 109.5 . .
Si1 C25 H25B 109.5 . .
Si1 C25 H25C 109.5 . .
H25A C25 H25B 109.5 . .
H25A C25 H25C 109.5 . .
H25B C25 H25C 109.5 . .
O2 C26 H26A 110.4 . .
O2 C26 H26B 110.4 . .
O2 C26 C27 106.8(5) . .
H26A C26 H26B 108.6 . .
C27 C26 H26A 110.4 . .
C27 C26 H26B 110.4 . .
C26 C27 H27A 110.0 . .
C26 C27 H27B 110.0 . .
H27A C27 H27B 108.4 . .
C28 C27 C26 108.4(5) . .
C28 C27 H27A 110.0 . .
C28 C27 H27B 110.0 . .
C27 C28 H28A 110.3 . .
C27 C28 H28B 110.3 . .
C27 C28 C29 107.2(5) . .
H28A C28 H28B 108.5 . .
C29 C28 H28A 110.3 . .
C29 C28 H28B 110.3 . .
O2 C29 C28 107.9(5) . .
O2 C29 H29A 110.1 . .
O2 C29 H29B 110.1 . .
C28 C29 H29A 110.1 . .
C28 C29 H29B 110.1 . .
H29A C29 H29B 108.4 . .
O3 C30 H30A 110.5 . .
O3 C30 H30B 110.5 . .
H30A C30 H30B 108.6 . .
C31 C30 O3 106.4(5) . .
C31 C30 H30A 110.5 . .
C31 C30 H30B 110.5 . .
C30 C31 H31A 110.5 . .
C30 C31 H31B 110.5 . .
H31A C31 H31B 108.7 . .
C32 C31 C30 106.0(6) . .
C32 C31 H31A 110.5 . .
C32 C31 H31B 110.5 . .
C31 C32 H32A 110.2 . .
C31 C32 H32B 110.2 . .
H32A C32 H32B 108.5 . .
C33 C32 C31 107.8(6) . .
C33 C32 H32A 110.2 . .
C33 C32 H32B 110.2 . .
O3 C33 H33A 110.1 . .
O3 C33 H33B 110.1 . .
C32 C33 O3 107.9(5) . .
C32 C33 H33A 110.1 . .
C32 C33 H33B 110.1 . .
H33A C33 H33B 108.4 . .
O4 Yb2 Yb2 33.07(7) 2_655 2_655
O4 Yb2 Yb2 33.17(6) . 2_655
O4 Yb2 O4 66.24(11) . 2_655
O4 Yb2 O5 83.24(9) . .
O4 Yb2 O5 88.33(10) 2_655 .
O4 Yb2 O6 120.03(11) . .
O4 Yb2 O6 164.77(9) 2_655 .
O4 Yb2 N3 69.45(10) 2_655 2_655
O4 Yb2 N3 133.73(10) . 2_655
O4 Yb2 N4 110.89(9) 2_655 .
O4 Yb2 N4 45.61(9) . .
O4 Yb2 C34 111.44(9) . 2_655
O4 Yb2 C34 46.52(9) 2_655 2_655
O4 Yb2 C42 20.10(9) 2_655 2_655
O4 Yb2 C42 87.47(10) 2_655 .
O4 Yb2 C42 22.25(9) . .
O4 Yb2 C42 85.27(10) . 2_655
O4 Yb2 C55 99.14(13) 2_655 .
O4 Yb2 C55 98.61(13) . .
O5 Yb2 Yb2 84.98(7) . 2_655
O5 Yb2 N4 93.32(9) . .
O5 Yb2 C34 83.10(10) . 2_655
O5 Yb2 C42 90.19(9) . .
O5 Yb2 C42 83.93(9) . 2_655
O6 Yb2 Yb2 151.06(8) . 2_655
O6 Yb2 O5 79.12(10) . .
O6 Yb2 N4 78.73(10) . .
O6 Yb2 C34 122.39(10) . 2_655
O6 Yb2 C42 101.05(11) . .
O6 Yb2 C42 147.09(10) . 2_655
N3 Yb2 Yb2 101.67(8) 2_655 2_655
N3 Yb2 O5 82.82(10) 2_655 .
N3 Yb2 O6 100.14(11) 2_655 .
N3 Yb2 N4 176.13(10) 2_655 .
N3 Yb2 C34 22.95(10) 2_655 2_655
N3 Yb2 C42 49.49(10) 2_655 2_655
N3 Yb2 C42 155.98(11) 2_655 .
N3 Yb2 C55 100.86(14) 2_655 .
N4 Yb2 Yb2 78.23(6) . 2_655
N4 Yb2 C34 157.02(9) . 2_655
N4 Yb2 C42 130.60(9) . 2_655
N4 Yb2 C42 23.57(9) . .
C34 Yb2 Yb2 78.84(7) 2_655 2_655
C34 Yb2 C42 26.55(9) 2_655 2_655
C42 Yb2 Yb2 52.37(7) 2_655 2_655
C42 Yb2 Yb2 54.67(8) . 2_655
C42 Yb2 C34 133.47(10) . 2_655
C42 Yb2 C42 107.04(8) . 2_655
C55 Yb2 Yb2 100.61(11) . 2_655
C55 Yb2 O5 172.43(13) . .
C55 Yb2 O6 93.67(14) . .
C55 Yb2 N4 82.94(13) . .
C55 Yb2 C34 102.89(13) . 2_655
C55 Yb2 C42 88.95(13) . .
C55 Yb2 C42 103.51(13) . 2_655
C55 Si2 C56 109.7(2) . .
C55 Si2 C57 113.4(3) . .
C55 Si2 C58 111.4(2) . .
C56 Si2 C57 107.3(3) . .
C58 Si2 C56 109.3(3) . .
C58 Si2 C57 105.6(3) . .
Yb2 O4 Yb2 113.76(11) . 2_655
C42 O4 Yb2 118.5(2) . .
C42 O4 Yb2 124.8(2) . 2_655
C59 O5 Yb2 124.5(2) . .
C62 O5 Yb2 125.7(3) . .
C62 O5 C59 109.2(3) . .
C63 O6 Yb2 131.0(3) . .
C63 O6 C66 105.5(4) . .
C66 O6 Yb2 122.5(2) . .
C34 N3 Yb2 117.0(2) . 2_655
C41 N3 Yb2 138.1(3) . 2_655
C41 N3 C34 104.9(3) . .
C42 N4 Yb2 78.5(2) . .
C42 N4 C43 123.4(3) . .
C43 N4 Yb2 156.7(3) . .
N3 C34 Yb2 40.09(18) . 2_655
N3 C34 C42 116.8(3) . .
C35 C34 Yb2 151.9(3) . 2_655
C35 C34 N3 111.9(3) . .
C35 C34 C42 131.3(4) . .
C42 C34 Yb2 76.7(2) . 2_655
C34 C35 H35 127.2 . .
C34 C35 C36 105.6(4) . .
C36 C35 H35 127.2 . .
C37 C36 C35 133.2(4) . .
C37 C36 C41 119.7(4) . .
C41 C36 C35 107.0(4) . .
C36 C37 H37 120.9 . .
C38 C37 C36 118.2(5) . .
C38 C37 H37 120.9 . .
C37 C38 H38 119.5 . .
C37 C38 C39 121.1(4) . .
C39 C38 H38 119.5 . .
C38 C39 H39 119.1 . .
C40 C39 C38 121.7(5) . .
C40 C39 H39 119.1 . .
C39 C40 H40 120.7 . .
C39 C40 C41 118.6(5) . .
C41 C40 H40 120.7 . .
N3 C41 C36 110.5(4) . .
N3 C41 C40 128.8(4) . .
C40 C41 C36 120.7(4) . .
Yb2 C42 Yb2 72.96(8) . 2_655
O4 C42 Yb2 35.14(16) . 2_655
O4 C42 Yb2 39.23(16) . .
O4 C42 C34 111.5(3) . .
N4 C42 Yb2 150.8(3) . 2_655
N4 C42 Yb2 77.9(2) . .
N4 C42 O4 116.5(3) . .
N4 C42 C34 132.1(4) . .
C34 C42 Yb2 149.3(3) . .
C34 C42 Yb2 76.7(2) . 2_655
C44 C43 N4 120.7(4) . .
C44 C43 C48 119.5(4) . .
C48 C43 N4 119.3(4) . .
C43 C44 C49 122.6(4) . .
C45 C44 C43 118.5(5) . .
C45 C44 C49 118.9(4) . .
C44 C45 H45 119.4 . .
C44 C45 C46 121.2(5) . .
C46 C45 H45 119.4 . .
C45 C46 H46 119.9 . .
C47 C46 C45 120.1(5) . .
C47 C46 H46 119.9 . .
C46 C47 H47 119.5 . .
C46 C47 C48 121.1(5) . .
C48 C47 H47 119.5 . .
C43 C48 C52 120.4(4) . .
C47 C48 C43 119.4(4) . .
C47 C48 C52 120.2(4) . .
C44 C49 H49 107.3 . .
C44 C49 C51 111.8(4) . .
C50 C49 C44 112.6(4) . .
C50 C49 H49 107.3 . .
C50 C49 C51 110.2(5) . .
C51 C49 H49 107.3 . .
C49 C50 H50A 109.5 . .
C49 C50 H50B 109.5 . .
C49 C50 H50C 109.5 . .
H50A C50 H50B 109.5 . .
H50A C50 H50C 109.5 . .
H50B C50 H50C 109.5 . .
C49 C51 H51A 109.5 . .
C49 C51 H51B 109.5 . .
C49 C51 H51C 109.5 . .
H51A C51 H51B 109.5 . .
H51A C51 H51C 109.5 . .
H51B C51 H51C 109.5 . .
C48 C52 H52 107.6 . .
C53 C52 C48 113.2(5) . .
C53 C52 H52 107.6 . .
C54 C52 C48 109.8(5) . .
C54 C52 H52 107.6 . .
C54 C52 C53 110.9(5) . .
C52 C53 H53A 109.5 . .
C52 C53 H53B 109.5 . .
C52 C53 H53C 109.5 . .
H53A C53 H53B 109.5 . .
H53A C53 H53C 109.5 . .
H53B C53 H53C 109.5 . .
C52 C54 H54A 109.5 . .
C52 C54 H54B 109.5 . .
C52 C54 H54C 109.5 . .
H54A C54 H54B 109.5 . .
H54A C54 H54C 109.5 . .
H54B C54 H54C 109.5 . .
Yb2 C55 H55A 104.9 . .
Yb2 C55 H55B 104.9 . .
Si2 C55 Yb2 129.4(2) . .
Si2 C55 H55A 104.9 . .
Si2 C55 H55B 104.9 . .
H55A C55 H55B 105.8 . .
Si2 C56 H56A 109.5 . .
Si2 C56 H56B 109.5 . .
Si2 C56 H56C 109.5 . .
H56A C56 H56B 109.5 . .
H56A C56 H56C 109.5 . .
H56B C56 H56C 109.5 . .
Si2 C57 H57A 109.5 . .
Si2 C57 H57B 109.5 . .
Si2 C57 H57C 109.5 . .
H57A C57 H57B 109.5 . .
H57A C57 H57C 109.5 . .
H57B C57 H57C 109.5 . .
Si2 C58 H58A 109.5 . .
Si2 C58 H58B 109.5 . .
Si2 C58 H58C 109.5 . .
H58A C58 H58B 109.5 . .
H58A C58 H58C 109.5 . .
H58B C58 H58C 109.5 . .
O5 C59 H59A 110.3 . .
O5 C59 H59B 110.3 . .
O5 C59 C60 107.0(4) . .
H59A C59 H59B 108.6 . .
C60 C59 H59A 110.3 . .
C60 C59 H59B 110.3 . .
C59 C60 H60A 110.1 . .
C59 C60 H60B 110.1 . .
H60A C60 H60B 108.5 . .
C61 C60 C59 107.8(5) . .
C61 C60 H60A 110.1 . .
C61 C60 H60B 110.1 . .
C60 C61 H61A 109.7 . .
C60 C61 H61B 109.7 . .
C60 C61 C62 110.0(5) . .
H61A C61 H61B 108.2 . .
C62 C61 H61A 109.7 . .
C62 C61 H61B 109.7 . .
O5 C62 C61 105.8(4) . .
O5 C62 H62A 110.6 . .
O5 C62 H62B 110.6 . .
C61 C62 H62A 110.6 . .
C61 C62 H62B 110.6 . .
H62A C62 H62B 108.7 . .
O6 C63 H63A 110.6 . .
O6 C63 H63B 110.6 . .
H63A C63 H63B 108.8 . .
C64 C63 O6 105.5(5) . .
C64 C63 H63A 110.6 . .
C64 C63 H63B 110.6 . .
C63 C64 H64A 110.5 . .
C63 C64 H64B 110.5 . .
C63 C64 C65 106.1(6) . .
H64A C64 H64B 108.7 . .
C65 C64 H64A 110.5 . .
C65 C64 H64B 110.5 . .
C64 C65 H65A 110.6 . .
C64 C65 H65B 110.6 . .
C64 C65 C66 105.8(5) . .
H65A C65 H65B 108.7 . .
C66 C65 H65A 110.6 . .
C66 C65 H65B 110.6 . .
O6 C66 C65 106.8(4) . .
O6 C66 H66A 110.4 . .
O6 C66 H66B 110.4 . .
C65 C66 H66A 110.4 . .
C65 C66 H66B 110.4 . .
H66A C66 H66B 108.6 . .

loop_
_geom_bond_atom_site_label_1
_geom_bond_atom_site_label_2
_geom_bond_distance
_geom_bond_site_symmetry_2
Yb1 Yb1 3.7515(4) 2_666
Yb1 O1 2.237(2) .
Yb1 O1 2.251(2) 2_666
Yb1 O2 2.387(3) .
Yb1 O3 2.354(3) .
Yb1 N1 2.315(3) .
Yb1 C1 3.186(4) .
Yb1 C9 3.143(4) 2_666
Yb1 C9 3.201(4) .
Yb1 C22 2.326(5) .
Si1 C22 1.853(5) .
Si1 C23 1.864(6) .
Si1 C24 1.872(7) .
Si1 C25 1.861(6) .
O1 C9 1.347(4) .
O2 C26 1.425(5) .
O2 C29 1.425(5) .
O3 C30 1.444(5) .
O3 C33 1.435(6) .
N1 C1 1.389(5) .
N1 C8 1.372(5) .
N2 C9 1.262(5) .
N2 C10 1.426(5) .
C1 C2 1.381(5) .
C1 C9 1.486(5) .
C2 H2 0.9300 .
C2 C3 1.419(5) .
C3 C4 1.398(5) .
C3 C8 1.398(5) .
C4 H4 0.9300 .
C4 C5 1.376(6) .
C5 H5 0.9300 .
C5 C6 1.381(7) .
C6 H6 0.9300 .
C6 C7 1.378(6) .
C7 H7 0.9300 .
C7 C8 1.400(6) .
C10 C11 1.406(7) .
C10 C15 1.402(7) .
C11 C12 1.410(7) .
C11 C16 1.506(8) .
C12 H12 0.9300 .
C12 C13 1.381(9) .
C13 H13 0.9300 .
C13 C14 1.372(9) .
C14 H14 0.9300 .
C14 C15 1.411(7) .
C15 C19 1.498(7) .
C16 H16 0.9800 .
C16 C17 1.535(9) .
C16 C18 1.516(9) .
C17 H17A 0.9600 .
C17 H17B 0.9600 .
C17 H17C 0.9600 .
C18 H18A 0.9600 .
C18 H18B 0.9600 .
C18 H18C 0.9600 .
C19 H19 0.9800 .
C19 C20 1.526(8) .
C19 C21 1.534(8) .
C20 H20A 0.9600 .
C20 H20B 0.9600 .
C20 H20C 0.9600 .
C21 H21A 0.9600 .
C21 H21B 0.9600 .
C21 H21C 0.9600 .
C22 H22A 0.9700 .
C22 H22B 0.9700 .
C23 H23A 0.9600 .
C23 H23B 0.9600 .
C23 H23C 0.9600 .
C24 H24A 0.9600 .
C24 H24B 0.9600 .
C24 H24C 0.9600 .
C25 H25A 0.9600 .
C25 H25B 0.9600 .
C25 H25C 0.9600 .
C26 H26A 0.9700 .
C26 H26B 0.9700 .
C26 C27 1.461(7) .
C27 H27A 0.9700 .
C27 H27B 0.9700 .
C27 C28 1.408(8) .
C28 H28A 0.9700 .
C28 H28B 0.9700 .
C28 C29 1.462(7) .
C29 H29A 0.9700 .
C29 H29B 0.9700 .
C30 H30A 0.9700 .
C30 H30B 0.9700 .
C30 C31 1.446(8) .
C31 H31A 0.9700 .
C31 H31B 0.9700 .
C31 C32 1.428(9) .
C32 H32A 0.9700 .
C32 H32B 0.9700 .
C32 C33 1.426(8) .
C33 H33A 0.9700 .
C33 H33B 0.9700 .
Yb2 Yb2 3.7537(4) 2_655
Yb2 O4 2.244(3) 2_655
Yb2 O4 2.238(3) .
Yb2 O5 2.415(3) .
Yb2 O6 2.329(3) .
Yb2 N3 2.315(3) 2_655
Yb2 N4 3.102(3) .
Yb2 C34 3.204(4) 2_655
Yb2 C42 3.203(4) 2_655
Yb2 C42 3.109(4) .
Yb2 C55 2.320(4) .
Si2 C55 1.847(5) .
Si2 C56 1.880(6) .
Si2 C57 1.898(6) .
Si2 C58 1.865(6) .
O4 C42 1.340(4) .
O5 C59 1.445(5) .
O5 C62 1.452(5) .
O6 C63 1.454(5) .
O6 C66 1.465(5) .
N3 C34 1.401(5) .
N3 C41 1.379(5) .
N4 C42 1.268(5) .
N4 C43 1.424(5) .
C34 C35 1.384(5) .
C34 C42 1.471(5) .
C35 H35 0.9300 .
C35 C36 1.420(6) .
C36 C37 1.414(6) .
C36 C41 1.407(6) .
C37 H37 0.9300 .
C37 C38 1.374(6) .
C38 H38 0.9300 .
C38 C39 1.401(7) .
C39 H39 0.9300 .
C39 C40 1.355(6) .
C40 H40 0.9300 .
C40 C41 1.399(6) .
C43 C44 1.400(6) .
C43 C48 1.400(6) .
C44 C45 1.382(6) .
C44 C49 1.507(6) .
C45 H45 0.9300 .
C45 C46 1.372(7) .
C46 H46 0.9300 .
C46 C47 1.351(7) .
C47 H47 0.9300 .
C47 C48 1.376(6) .
C48 C52 1.534(6) .
C49 H49 0.9800 .
C49 C50 1.516(7) .
C49 C51 1.548(7) .
C50 H50A 0.9600 .
C50 H50B 0.9600 .
C50 H50C 0.9600 .
C51 H51A 0.9600 .
C51 H51B 0.9600 .
C51 H51C 0.9600 .
C52 H52 0.9800 .
C52 C53 1.543(7) .
C52 C54 1.521(8) .
C53 H53A 0.9600 .
C53 H53B 0.9600 .
C53 H53C 0.9600 .
C54 H54A 0.9600 .
C54 H54B 0.9600 .
C54 H54C 0.9600 .
C55 H55A 0.9700 .
C55 H55B 0.9700 .
C56 H56A 0.9600 .
C56 H56B 0.9600 .
C56 H56C 0.9600 .
C57 H57A 0.9600 .
C57 H57B 0.9600 .
C57 H57C 0.9600 .
C58 H58A 0.9600 .
C58 H58B 0.9600 .
C58 H58C 0.9600 .
C59 H59A 0.9700 .
C59 H59B 0.9700 .
C59 C60 1.473(6) .
C60 H60A 0.9700 .
C60 H60B 0.9700 .
C60 C61 1.408(7) .
C61 H61A 0.9700 .
C61 H61B 0.9700 .
C61 C62 1.467(7) .
C62 H62A 0.9700 .
C62 H62B 0.9700 .
C63 H63A 0.9700 .
C63 H63B 0.9700 .
C63 C64 1.448(8) .
C64 H64A 0.9700 .
C64 H64B 0.9700 .
C64 C65 1.472(8) .
C65 H65A 0.9700 .
C65 H65B 0.9700 .
C65 C66 1.485(7) .
C66 H66A 0.9700 .
C66 H66B 0.9700 .
